data_4028442
loop_
_publ_author_name
'Mark W. Grafton'
'Louis J. Farrugia'
'Andrew Sutherland'

_publ_section_title
;
 Synthesis of Amino-Substituted Indanes and Tetralins via Consecutive
 Multibond-Forming Tandem Processes
;
_journal_name_full 'Journal of Organic Chemistry'
_journal_page_first 7199
_journal_page_last 7207
_journal_paper_doi 10.1021/jo401182r
_journal_volume 78
_journal_year 2013
_chemical_compound_source 'synthesis as described'
_chemical_formula_moiety 'C20 H20 Cl3 N O3'
_chemical_formula_sum 'C20 H20 Cl3 N O3'
_chemical_formula_weight 428.72
_chemical_name_systematic
;
 ?
;
_space_group_IT_number 2
_symmetry_cell_setting triclinic
_symmetry_Int_Tables_number 2
_symmetry_space_group_name_Hall '-P 1'
_symmetry_space_group_name_H-M 'P -1'
_atom_sites_solution_hydrogens mixed
_atom_sites_solution_primary direct
_atom_sites_solution_secondary direct
_audit_conform_dict_location ftp://ftp.iucr.org/pub/cif_core.dic
_audit_conform_dict_name cif_core.dic
_audit_conform_dict_version 2.4.2
_audit_creation_date 2013-03-04T10:09:28-00:00
_audit_creation_method 'WinGX routine CIF_UPDATE'
_cell_angle_alpha 73.870(2)
_cell_angle_beta 78.263(2)
_cell_angle_gamma 77.712(2)
_cell_formula_units_Z 4
_cell_length_a 9.5784(4)
_cell_length_b 12.4773(5)
_cell_length_c 17.9818(8)
_cell_measurement_reflns_used 9715
_cell_measurement_temperature 100(2)
_cell_measurement_theta_max 29.95
_cell_measurement_theta_min 2.32
_cell_measurement_wavelength 0.71073
_cell_volume 1993.18(15)
_computing_cell_refinement 'SAINT V8.27B integration software'
_computing_data_collection 'Bruker APEX2 software'
_computing_data_reduction 'SORTAV (Blessing, 1995)'
_computing_molecular_graphics 'ORTEP-3 for Windows (Farrugia, 2012)'
_computing_publication_material 'WinGX publication routines (Farrugia, 2012)'
_computing_structure_refinement 'SHELXL-2012 (Sheldrick, 2012)'
_computing_structure_solution 'SIR-92 (Altomare et al., 1994)'
_diffrn_ambient_temperature 100(2)
_diffrn_detector 'APEX-II CCD'
_diffrn_measured_fraction_theta_full 0.991
_diffrn_measured_fraction_theta_max 0.976
_diffrn_measurement_device '\k-geometry diffractometer'
_diffrn_measurement_device_type 'Bruker APEX-II'
_diffrn_measurement_method '\f or \w oscillation scans'
_diffrn_orient_matrix_UB_11 0.020632
_diffrn_orient_matrix_UB_12 -0.040889
_diffrn_orient_matrix_UB_13 0.053932
_diffrn_orient_matrix_UB_21 -0.061177
_diffrn_orient_matrix_UB_22 -0.056631
_diffrn_orient_matrix_UB_23 0.001753
_diffrn_orient_matrix_UB_31 0.086746
_diffrn_orient_matrix_UB_32 -0.047741
_diffrn_orient_matrix_UB_33 -0.022818
_diffrn_radiation_monochromator graphite
_diffrn_radiation_probe x-ray
_diffrn_radiation_type MoK\a
_diffrn_radiation_wavelength 0.71073
_diffrn_reflns_av_R_equivalents 0.066
_diffrn_reflns_Laue_measured_fraction_full 0.991
_diffrn_reflns_Laue_measured_fraction_max 0.976
_diffrn_reflns_limit_h_max 13
_diffrn_reflns_limit_h_min -13
_diffrn_reflns_limit_k_max 17
_diffrn_reflns_limit_k_min -17
_diffrn_reflns_limit_l_max 25
_diffrn_reflns_limit_l_min -25
_diffrn_reflns_number 100988
_diffrn_reflns_point_group_measured_fraction_full 0.991
_diffrn_reflns_point_group_measured_fraction_max 0.976
_diffrn_reflns_reduction_process
;
        Scaled and merged with Sortav
        R.H. Blessing, (1987) Cryst. Rev. 1, 3-58
        R.H. Blessing, (1989) J. Appl. Cryst. 22, 396-397
;
_diffrn_reflns_theta_full 25.242
_diffrn_reflns_theta_max 29.998
_diffrn_reflns_theta_min 1.193
_diffrn_source 'sealed x-ray tube'
_exptl_absorpt_coefficient_mu 0.48
_exptl_absorpt_correction_T_max 0.744
_exptl_absorpt_correction_T_min 0.68
_exptl_absorpt_correction_type multi-scan
_exptl_absorpt_process_details
;
SADABS-2012/1 - Bruker AXS area detector scaling and absorption correction
;
_exptl_crystal_colour orange
_exptl_crystal_density_diffrn 1.429
_exptl_crystal_description irregular
_exptl_crystal_F_000 888
_exptl_crystal_size_max 0.35
_exptl_crystal_size_mid 0.3
_exptl_crystal_size_min 0.25
_refine_diff_density_max 1.35
_refine_diff_density_min -0.632
_refine_diff_density_rms 0.095
_refine_ls_extinction_method none
_refine_ls_goodness_of_fit_ref 1.033
_refine_ls_hydrogen_treatment refU
_refine_ls_matrix_type full
_refine_ls_number_constraints 0
_refine_ls_number_parameters 539
_refine_ls_number_reflns 11347
_refine_ls_number_restraints 0
_refine_ls_restrained_S_all 1.033
_refine_ls_R_factor_all 0.0697
_refine_ls_R_factor_gt 0.0544
_refine_ls_shift/su_max 0
_refine_ls_shift/su_mean 0
_refine_ls_structure_factor_coef Fsqd
_refine_ls_weighting_details
;
 w=1/[\s^2^(Fo^2^)+(0.0854P)^2^+1.2806P]
 where P=(Fo^2^+2Fc^2^)/3
;
_refine_ls_weighting_scheme calc
_refine_ls_wR_factor_gt 0.146
_refine_ls_wR_factor_ref 0.1541
_reflns_number_gt 9088
_reflns_number_total 11347
_reflns_threshold_expression 'I > 2\s(I)'
_cod_data_source_file jo401182r_si_002.cif
_cod_data_source_block shelx
_cod_database_code 4028442

loop_
_symmetry_equiv_pos_as_xyz
'x, y, z'
'-x, -y, -z'

loop_
_atom_site_label
_atom_site_type_symbol
_atom_site_fract_x
_atom_site_fract_y
_atom_site_fract_z
_atom_site_U_iso_or_equiv
_atom_site_adp_type
_atom_site_occupancy
_atom_site_calc_flag
Cl10 Cl 0.08470(6) 0.69654(6) 0.34930(3) 0.03525(14) Uani 1 d
Cl11 Cl -0.02616(6) 0.80875(5) 0.20586(3) 0.03613(14) Uani 1 d
Cl12 Cl -0.05347(6) 0.57364(5) 0.27771(3) 0.03736(14) Uani 1 d
O10 O 0.21950(19) 0.39983(13) 0.17888(9) 0.0332(3) Uani 1 d
O11 O 0.04900(15) 0.32039(12) -0.05552(8) 0.0256(3) Uani 1 d
O12 O 0.31421(16) 0.60188(15) 0.24517(9) 0.0339(4) Uani 1 d
N114 N 0.20432(17) 0.64232(14) 0.13794(9) 0.0206(3) Uani 1 d
H114 H 0.124(3) 0.659(2) 0.1213(14) 0.023(6) Uiso 1 d
C100 C 0.3346(2) 0.59370(17) 0.09058(11) 0.0214(4) Uani 1 d
H100 H 0.382 0.523 0.1245 0.024(6) Uiso 1 calc
C101 C 0.4415(2) 0.67769(19) 0.06081(13) 0.0273(4) Uani 1 d
H10A H 0.4546 0.7058 0.1049 0.032(7) Uiso 1 calc
H10B H 0.5366 0.6386 0.0401 0.040(7) Uiso 1 calc
C102 C 0.3875(2) 0.77711(19) -0.00320(14) 0.0296(4) Uani 1 d
H10C H 0.4549 0.8324 -0.0192 0.031(7) Uiso 1 calc
H10D H 0.2914 0.8154 0.0169 0.039(7) Uiso 1 calc
C103 C 0.3764(2) 0.73555(18) -0.07373(13) 0.0286(4) Uani 1 d
H10E H 0.3232 0.7978 -0.1103 0.042(8) Uiso 1 calc
H10F H 0.475 0.7159 -0.1016 0.041(8) Uiso 1 calc
C104 C 0.3006(2) 0.63329(16) -0.05186(11) 0.0225(4) Uani 1 d
C105 C 0.2474(2) 0.60750(18) -0.11078(11) 0.0254(4) Uani 1 d
H105 H 0.2552 0.6564 -0.1619 0.032(7) Uiso 1 calc
C106 C 0.1838(2) 0.51262(17) -0.09618(11) 0.0227(4) Uani 1 d
H106 H 0.1459 0.4977 -0.1365 0.035(7) Uiso 1 calc
C107 C 0.17576(19) 0.43884(16) -0.02164(11) 0.0193(3) Uani 1 d
C108 C 0.1216(2) 0.33078(16) -0.00973(11) 0.0202(3) Uani 1 d
C109 C 0.1641(2) 0.23513(16) 0.05751(11) 0.0211(4) Uani 1 d
C110 C 0.2044(2) 0.26281(17) 0.11626(11) 0.0226(4) Uani 1 d
H110 H 0.2284 0.2035 0.1603 0.028(6) Uiso 1 calc
C111 C 0.2139(2) 0.37986(16) 0.11692(11) 0.0214(4) Uani 1 d
C112 C 0.22435(19) 0.46453(16) 0.03923(10) 0.0189(3) Uani 1 d
C113 C 0.28564(19) 0.56272(16) 0.02488(11) 0.0197(3) Uani 1 d
C115 C 0.2080(2) 0.63622(17) 0.21298(11) 0.0225(4) Uani 1 d
C116 C 0.0594(2) 0.67660(18) 0.26014(11) 0.0230(4) Uani 1 d
C117 C 0.1568(2) 0.11431(17) 0.05734(12) 0.0243(4) Uani 1 d
C118 C 0.2369(3) 0.09070(19) -0.02169(13) 0.0307(4) Uani 1 d
H11A H 0.1898 0.1431 -0.0645 0.046(8) Uiso 1 calc
H11B H 0.2341 0.0127 -0.0219 0.033(7) Uiso 1 calc
H11C H 0.3377 0.1012 -0.0288 0.035(7) Uiso 1 calc
C119 C -0.0029(2) 0.0989(2) 0.07007(15) 0.0336(5) Uani 1 d
H11D H -0.0527 0.1166 0.1196 0.041(8) Uiso 1 calc
H11E H -0.0073 0.0204 0.072 0.040(7) Uiso 1 calc
H11F H -0.0501 0.1498 0.0268 0.039(7) Uiso 1 calc
C120 C 0.2302(3) 0.02859(18) 0.12310(14) 0.0314(5) Uani 1 d
H12A H 0.3308 0.0391 0.1171 0.048(8) Uiso 1 calc
H12B H 0.228 -0.0483 0.1203 0.032(7) Uiso 1 calc
H12C H 0.1787 0.0403 0.1739 0.030(6) Uiso 1 calc
Cl20 Cl 0.98493(6) 0.24090(5) 0.30213(3) 0.03590(14) Uani 1 d
Cl21 Cl 0.86823(6) 0.12450(5) 0.45717(3) 0.03460(14) Uani 1 d
Cl22 Cl 0.94491(6) 0.00724(5) 0.33390(4) 0.04230(16) Uani 1 d
O20 O 0.66347(15) 0.45855(12) 0.28676(8) 0.0236(3) Uani 1 d
O21 O 0.39459(16) 0.71978(12) 0.46975(8) 0.0257(3) Uani 1 d
O22 O 0.71178(17) 0.17578(12) 0.26211(8) 0.0271(3) Uani 1 d
N214 N 0.61588(17) 0.23101(13) 0.37460(10) 0.0187(3) Uani 1 d
H214 H 0.630(3) 0.236(2) 0.4141(15) 0.022(6) Uiso 1 d
C200 C 0.4799(2) 0.29382(15) 0.34530(10) 0.0186(3) Uani 1 d
H200 H 0.5053 0.3389 0.2905 0.015(5) Uiso 1 calc
C201 C 0.3816(2) 0.21214(17) 0.34413(12) 0.0251(4) Uani 1 d
H20A H 0.3026 0.2543 0.3141 0.032(7) Uiso 1 calc
H20B H 0.4382 0.1535 0.3175 0.030(6) Uiso 1 calc
C202 C 0.3168(2) 0.15538(18) 0.42697(13) 0.0287(4) Uani 1 d
H20C H 0.2585 0.0999 0.4249 0.037(7) Uiso 1 calc
H20D H 0.3952 0.1145 0.4578 0.031(6) Uiso 1 calc
C203 C 0.2216(2) 0.24521(18) 0.46616(12) 0.0276(4) Uani 1 d
H20E H 0.1297 0.2698 0.4444 0.032(7) Uiso 1 calc
H20F H 0.198 0.2109 0.5229 0.046(8) Uiso 1 calc
C204 C 0.2905(2) 0.34877(16) 0.45553(11) 0.0216(4) Uani 1 d
C205 C 0.2313(2) 0.42120(18) 0.50539(11) 0.0254(4) Uani 1 d
H205 H 0.1559 0.4006 0.5471 0.034(7) Uiso 1 calc
C206 C 0.2800(2) 0.52192(17) 0.49535(11) 0.0233(4) Uani 1 d
H206 H 0.2402 0.5689 0.5306 0.027(6) Uiso 1 calc
C207 C 0.38852(19) 0.55364(15) 0.43278(10) 0.0181(3) Uani 1 d
C208 C 0.4276(2) 0.66827(16) 0.41809(11) 0.0196(3) Uani 1 d
C209 C 0.50365(19) 0.71776(15) 0.33832(11) 0.0189(3) Uani 1 d
C210 C 0.5712(2) 0.64454(15) 0.29494(11) 0.0193(3) Uani 1 d
H210 H 0.6227 0.6739 0.2448 0.029(6) Uiso 1 calc
C211 C 0.57083(19) 0.52083(15) 0.31992(10) 0.0173(3) Uani 1 d
C212 C 0.45422(18) 0.48048(15) 0.38457(10) 0.0164(3) Uani 1 d
C213 C 0.40779(19) 0.37568(15) 0.39630(10) 0.0174(3) Uani 1 d
C215 C 0.7217(2) 0.18393(15) 0.32694(11) 0.0206(4) Uani 1 d
C216 C 0.8718(2) 0.13994(16) 0.35556(12) 0.0237(4) Uani 1 d
C217 C 0.5027(2) 0.84581(16) 0.31145(12) 0.0229(4) Uani 1 d
C218 C 0.5967(3) 0.88060(19) 0.35842(15) 0.0336(5) Uani 1 d
H21A H 0.553 0.8668 0.4137 0.028(6) Uiso 1 calc
H21B H 0.6028 0.9612 0.3377 0.050(9) Uiso 1 calc
H21C H 0.6941 0.8359 0.3535 0.029(6) Uiso 1 calc
C219 C 0.3455(2) 0.90882(17) 0.32291(13) 0.0267(4) Uani 1 d
H21D H 0.286 0.8817 0.296 0.030(6) Uiso 1 calc
H21E H 0.344 0.9902 0.3011 0.034(7) Uiso 1 calc
H21F H 0.307 0.8945 0.379 0.038(7) Uiso 1 calc
C220 C 0.5639(2) 0.88034(18) 0.22390(13) 0.0298(4) Uani 1 d
H22A H 0.6654 0.8446 0.2153 0.032(7) Uiso 1 calc
H22B H 0.5572 0.9628 0.2071 0.047(8) Uiso 1 calc
H22C H 0.5081 0.8557 0.1935 0.031(7) Uiso 1 calc

loop_
_atom_site_aniso_label
_atom_site_aniso_U_11
_atom_site_aniso_U_22
_atom_site_aniso_U_33
_atom_site_aniso_U_23
_atom_site_aniso_U_13
_atom_site_aniso_U_12
Cl10 0.0320(3) 0.0593(4) 0.0223(2) -0.0166(2) -0.00176(19) -0.0180(3)
Cl11 0.0313(3) 0.0398(3) 0.0301(3) -0.0086(2) -0.0009(2) 0.0058(2)
Cl12 0.0314(3) 0.0491(3) 0.0393(3) -0.0182(2) 0.0056(2) -0.0242(2)
O10 0.0481(10) 0.0319(8) 0.0225(7) -0.0068(6) -0.0103(7) -0.0080(7)
O11 0.0248(7) 0.0280(7) 0.0269(7) -0.0069(6) -0.0111(6) -0.0036(6)
O12 0.0230(7) 0.0535(10) 0.0280(8) -0.0104(7) -0.0110(6) -0.0050(7)
N114 0.0145(7) 0.0282(8) 0.0211(7) -0.0095(6) -0.0049(6) -0.0013(6)
C100 0.0160(8) 0.0256(9) 0.0235(9) -0.0090(7) -0.0045(7) -0.0002(7)
C101 0.0169(9) 0.0342(11) 0.0335(11) -0.0141(9) -0.0018(7) -0.0046(8)
C102 0.0229(9) 0.0285(10) 0.0392(12) -0.0118(9) -0.0004(8) -0.0079(8)
C103 0.0263(10) 0.0277(10) 0.0302(10) -0.0043(8) -0.0007(8) -0.0081(8)
C104 0.0206(9) 0.0216(9) 0.0231(9) -0.0045(7) -0.0009(7) -0.0027(7)
C105 0.0281(10) 0.0275(10) 0.0179(9) -0.0036(7) -0.0015(7) -0.0036(8)
C106 0.0242(9) 0.0249(9) 0.0189(8) -0.0061(7) -0.0058(7) -0.0005(7)
C107 0.0161(8) 0.0216(8) 0.0192(8) -0.0054(7) -0.0028(6) -0.0006(7)
C108 0.0168(8) 0.0234(9) 0.0205(8) -0.0068(7) -0.0039(6) -0.0006(7)
C109 0.0180(8) 0.0228(9) 0.0222(9) -0.0045(7) -0.0050(7) -0.0028(7)
C110 0.0226(9) 0.0236(9) 0.0214(9) -0.0040(7) -0.0059(7) -0.0032(7)
C111 0.0201(8) 0.0231(9) 0.0205(8) -0.0042(7) -0.0053(7) -0.0020(7)
C112 0.0159(8) 0.0216(8) 0.0176(8) -0.0047(7) -0.0025(6) -0.0001(7)
C113 0.0160(8) 0.0224(8) 0.0202(8) -0.0065(7) -0.0030(6) -0.0002(7)
C115 0.0209(9) 0.0279(9) 0.0209(9) -0.0064(7) -0.0039(7) -0.0077(7)
C116 0.0206(9) 0.0327(10) 0.0183(8) -0.0069(7) -0.0023(7) -0.0101(8)
C117 0.0236(9) 0.0230(9) 0.0272(9) -0.0045(7) -0.0090(7) -0.0033(7)
C118 0.0347(11) 0.0267(10) 0.0325(11) -0.0108(8) -0.0095(9) 0.0001(9)
C119 0.0300(11) 0.0314(11) 0.0422(13) -0.0032(9) -0.0122(9) -0.0124(9)
C120 0.0382(12) 0.0226(9) 0.0338(11) -0.0008(8) -0.0154(9) -0.0044(8)
Cl20 0.0304(3) 0.0393(3) 0.0366(3) 0.0001(2) -0.0022(2) -0.0181(2)
Cl21 0.0257(2) 0.0443(3) 0.0244(2) -0.0004(2) -0.00538(19) 0.0053(2)
Cl22 0.0305(3) 0.0300(3) 0.0658(4) -0.0218(3) -0.0025(3) 0.0049(2)
O20 0.0226(7) 0.0228(7) 0.0249(7) -0.0079(5) 0.0025(5) -0.0056(5)
O21 0.0307(7) 0.0248(7) 0.0242(7) -0.0119(6) -0.0081(6) 0.0012(6)
O22 0.0328(8) 0.0271(7) 0.0208(7) -0.0073(6) -0.0003(6) -0.0055(6)
N214 0.0201(7) 0.0189(7) 0.0173(7) -0.0045(6) -0.0031(6) -0.0033(6)
C200 0.0209(8) 0.0190(8) 0.0166(8) -0.0031(6) -0.0044(6) -0.0052(7)
C201 0.0272(10) 0.0251(9) 0.0276(10) -0.0073(8) -0.0064(8) -0.0108(8)
C202 0.0306(10) 0.0262(10) 0.0310(10) -0.0031(8) -0.0033(8) -0.0148(8)
C203 0.0241(9) 0.0302(10) 0.0273(10) -0.0003(8) -0.0024(8) -0.0124(8)
C204 0.0190(8) 0.0239(9) 0.0201(8) 0.0000(7) -0.0045(7) -0.0056(7)
C205 0.0212(9) 0.0303(10) 0.0207(9) -0.0020(7) 0.0011(7) -0.0056(8)
C206 0.0218(9) 0.0264(9) 0.0197(9) -0.0067(7) -0.0012(7) -0.0001(7)
C207 0.0173(8) 0.0203(8) 0.0162(8) -0.0033(6) -0.0047(6) -0.0014(6)
C208 0.0179(8) 0.0206(8) 0.0210(8) -0.0057(7) -0.0070(6) -0.0001(7)
C209 0.0174(8) 0.0188(8) 0.0227(8) -0.0048(7) -0.0081(7) -0.0035(6)
C210 0.0186(8) 0.0203(8) 0.0195(8) -0.0032(7) -0.0038(6) -0.0057(7)
C211 0.0167(8) 0.0205(8) 0.0165(8) -0.0049(6) -0.0042(6) -0.0046(6)
C212 0.0155(7) 0.0183(8) 0.0150(7) -0.0025(6) -0.0044(6) -0.0025(6)
C213 0.0172(8) 0.0185(8) 0.0160(8) -0.0019(6) -0.0046(6) -0.0029(6)
C215 0.0228(9) 0.0159(8) 0.0212(9) -0.0022(7) 0.0003(7) -0.0059(7)
C216 0.0206(9) 0.0211(9) 0.0255(9) -0.0038(7) 0.0024(7) -0.0035(7)
C217 0.0228(9) 0.0186(8) 0.0294(10) -0.0050(7) -0.0081(7) -0.0051(7)
C218 0.0360(12) 0.0264(10) 0.0465(13) -0.0099(9) -0.0185(10) -0.0096(9)
C219 0.0275(10) 0.0197(9) 0.0337(11) -0.0055(8) -0.0102(8) -0.0015(7)
C220 0.0272(10) 0.0236(10) 0.0348(11) 0.0003(8) -0.0038(8) -0.0068(8)

loop_
_atom_type_symbol
_atom_type_description
_atom_type_scat_dispersion_real
_atom_type_scat_dispersion_imag
_atom_type_scat_source
Cl Cl 0.1484 0.1585 'International Tables Vol C Tables 4.2.6.8 and 6.1.1.4'
O O 0.0106 0.006 'International Tables Vol C Tables 4.2.6.8 and 6.1.1.4'
N N 0.0061 0.0033 'International Tables Vol C Tables 4.2.6.8 and 6.1.1.4'
C C 0.0033 0.0016 'International Tables Vol C Tables 4.2.6.8 and 6.1.1.4'
H H 0 0 'International Tables Vol C Tables 4.2.6.8 and 6.1.1.4'

loop_
_geom_angle_atom_site_label_1
_geom_angle_atom_site_label_2
_geom_angle_atom_site_label_3
_geom_angle
C115 N114 C100 118.95(16)
C115 N114 H114 119.8(17)
C100 N114 H114 119.7(17)
N114 C100 C113 107.74(14)
N114 C100 C101 109.93(16)
C113 C100 C101 113.25(16)
N114 C100 H100 108.6
C113 C100 H100 108.6
C101 C100 H100 108.6
C102 C101 C100 111.06(16)
C102 C101 H10A 109.4
C100 C101 H10A 109.4
C102 C101 H10B 109.4
C100 C101 H10B 109.4
H10A C101 H10B 108
C101 C102 C103 109.85(18)
C101 C102 H10C 109.7
C103 C102 H10C 109.7
C101 C102 H10D 109.7
C103 C102 H10D 109.7
H10C C102 H10D 108.2
C104 C103 C102 113.36(17)
C104 C103 H10E 108.9
C102 C103 H10E 108.9
C104 C103 H10F 108.9
C102 C103 H10F 108.9
H10E C103 H10F 107.7
C105 C104 C113 119.52(18)
C105 C104 C103 118.25(17)
C113 C104 C103 122.21(18)
C106 C105 C104 121.50(18)
C106 C105 H105 119.2
C104 C105 H105 119.2
C105 C106 C107 119.44(18)
C105 C106 H106 120.3
C107 C106 H106 120.3
C106 C107 C112 120.16(17)
C106 C107 C108 118.37(16)
C112 C107 C108 121.40(16)
O11 C108 C107 120.52(17)
O11 C108 C109 121.76(17)
C107 C108 C109 117.67(15)
C110 C109 C108 116.61(17)
C110 C109 C117 123.69(17)
C108 C109 C117 119.69(16)
C109 C110 C111 124.38(17)
C109 C110 H110 117.8
C111 C110 H110 117.8
O10 C111 C110 118.91(17)
O10 C111 C112 124.37(18)
C110 C111 C112 116.63(16)
C113 C112 C107 120.33(16)
C113 C112 C111 122.98(16)
C107 C112 C111 116.62(16)
C112 C113 C104 118.90(17)
C112 C113 C100 121.03(16)
C104 C113 C100 120.07(17)
O12 C115 N114 125.46(19)
O12 C115 C116 119.98(18)
N114 C115 C116 114.56(16)
C115 C116 Cl10 110.25(13)
C115 C116 Cl12 108.88(14)
Cl10 C116 Cl12 110.36(10)
C115 C116 Cl11 110.44(13)
Cl10 C116 Cl11 107.76(11)
Cl12 C116 Cl11 109.15(10)
C109 C117 C120 111.02(16)
C109 C117 C118 109.02(17)
C120 C117 C118 108.15(17)
C109 C117 C119 109.65(17)
C120 C117 C119 108.34(18)
C118 C117 C119 110.66(18)
C117 C118 H11A 109.5
C117 C118 H11B 109.5
H11A C118 H11B 109.5
C117 C118 H11C 109.5
H11A C118 H11C 109.5
H11B C118 H11C 109.5
C117 C119 H11D 109.5
C117 C119 H11E 109.5
H11D C119 H11E 109.5
C117 C119 H11F 109.5
H11D C119 H11F 109.5
H11E C119 H11F 109.5
C117 C120 H12A 109.5
C117 C120 H12B 109.5
H12A C120 H12B 109.5
C117 C120 H12C 109.5
H12A C120 H12C 109.5
H12B C120 H12C 109.5
C215 N214 C200 119.63(16)
C215 N214 H214 120.5(19)
C200 N214 H214 118.8(19)
N214 C200 C213 108.03(14)
N214 C200 C201 110.99(15)
C213 C200 C201 112.68(16)
N214 C200 H200 108.3
C213 C200 H200 108.3
C201 C200 H200 108.3
C202 C201 C200 111.29(16)
C202 C201 H20A 109.4
C200 C201 H20A 109.4
C202 C201 H20B 109.4
C200 C201 H20B 109.4
H20A C201 H20B 108
C203 C202 C201 109.33(17)
C203 C202 H20C 109.8
C201 C202 H20C 109.8
C203 C202 H20D 109.8
C201 C202 H20D 109.8
H20C C202 H20D 108.3
C204 C203 C202 113.92(17)
C204 C203 H20E 108.8
C202 C203 H20E 108.8
C204 C203 H20F 108.8
C202 C203 H20F 108.8
H20E C203 H20F 107.7
C205 C204 C213 119.38(18)
C205 C204 C203 118.21(17)
C213 C204 C203 122.38(18)
C206 C205 C204 121.70(18)
C206 C205 H205 119.1
C204 C205 H205 119.1
C205 C206 C207 119.20(18)
C205 C206 H206 120.4
C207 C206 H206 120.4
C212 C207 C206 120.16(17)
C212 C207 C208 121.76(16)
C206 C207 C208 118.05(17)
O21 C208 C207 120.16(17)
O21 C208 C209 122.08(17)
C207 C208 C209 117.74(16)
C210 C209 C208 116.45(16)
C210 C209 C217 124.06(17)
C208 C209 C217 119.48(16)
C209 C210 C211 124.45(17)
C209 C210 H210 117.8
C211 C210 H210 117.8
O20 C211 C210 118.95(16)
O20 C211 C212 124.10(16)
C210 C211 C212 116.95(16)
C207 C212 C213 120.62(16)
C207 C212 C211 116.38(16)
C213 C212 C211 122.97(16)
C204 C213 C212 118.63(17)
C204 C213 C200 119.98(16)
C212 C213 C200 121.38(16)
O22 C215 N214 125.36(19)
O22 C215 C216 117.73(17)
N214 C215 C216 116.87(17)
C215 C216 Cl22 109.17(14)
C215 C216 Cl21 114.85(13)
Cl22 C216 Cl21 108.33(11)
C215 C216 Cl20 106.50(13)
Cl22 C216 Cl20 109.71(10)
Cl21 C216 Cl20 108.20(11)
C209 C217 C220 110.63(16)
C209 C217 C219 109.49(16)
C220 C217 C219 107.67(16)
C209 C217 C218 109.94(16)
C220 C217 C218 108.49(17)
C219 C217 C218 110.59(17)
C217 C218 H21A 109.5
C217 C218 H21B 109.5
H21A C218 H21B 109.5
C217 C218 H21C 109.5
H21A C218 H21C 109.5
H21B C218 H21C 109.5
C217 C219 H21D 109.5
C217 C219 H21E 109.5
H21D C219 H21E 109.5
C217 C219 H21F 109.5
H21D C219 H21F 109.5
H21E C219 H21F 109.5
C217 C220 H22A 109.5
C217 C220 H22B 109.5
H22A C220 H22B 109.5
C217 C220 H22C 109.5
H22A C220 H22C 109.5
H22B C220 H22C 109.5

loop_
_geom_bond_atom_site_label_1
_geom_bond_atom_site_label_2
_geom_bond_distance
Cl10 C116 1.7597(19)
Cl11 C116 1.789(2)
Cl12 C116 1.774(2)
O10 C111 1.221(2)
O11 C108 1.228(2)
O12 C115 1.212(2)
N114 C115 1.338(2)
N114 C100 1.477(2)
N114 H114 0.84(3)
C100 C113 1.523(3)
C100 C101 1.535(3)
C100 H100 1
C101 C102 1.519(3)
C101 H10A 0.99
C101 H10B 0.99
C102 C103 1.527(3)
C102 H10C 0.99
C102 H10D 0.99
C103 C104 1.520(3)
C103 H10E 0.99
C103 H10F 0.99
C104 C105 1.402(3)
C104 C113 1.414(3)
C105 C106 1.382(3)
C105 H105 0.95
C106 C107 1.397(3)
C106 H106 0.95
C107 C112 1.408(3)
C107 C108 1.492(3)
C108 C109 1.498(3)
C109 C110 1.345(3)
C109 C117 1.525(3)
C110 C111 1.486(3)
C110 H110 0.95
C111 C112 1.499(3)
C112 C113 1.407(3)
C115 C116 1.562(3)
C117 C120 1.533(3)
C117 C118 1.545(3)
C117 C119 1.546(3)
C118 H11A 0.98
C118 H11B 0.98
C118 H11C 0.98
C119 H11D 0.98
C119 H11E 0.98
C119 H11F 0.98
C120 H12A 0.98
C120 H12B 0.98
C120 H12C 0.98
Cl20 C216 1.780(2)
Cl21 C216 1.777(2)
Cl22 C216 1.771(2)
O20 C211 1.223(2)
O21 C208 1.225(2)
O22 C215 1.222(2)
N214 C215 1.334(2)
N214 C200 1.484(2)
N214 H214 0.77(3)
C200 C213 1.524(3)
C200 C201 1.535(3)
C200 H200 1
C201 C202 1.527(3)
C201 H20A 0.99
C201 H20B 0.99
C202 C203 1.525(3)
C202 H20C 0.99
C202 H20D 0.99
C203 C204 1.522(3)
C203 H20E 0.99
C203 H20F 0.99
C204 C205 1.403(3)
C204 C213 1.408(3)
C205 C206 1.385(3)
C205 H205 0.95
C206 C207 1.398(3)
C206 H206 0.95
C207 C212 1.398(3)
C207 C208 1.495(3)
C208 C209 1.498(3)
C209 C210 1.342(3)
C209 C217 1.534(3)
C210 C211 1.484(3)
C210 H210 0.95
C211 C212 1.496(2)
C212 C213 1.417(2)
C215 C216 1.562(3)
C217 C220 1.537(3)
C217 C219 1.545(3)
C217 C218 1.547(3)
C218 H21A 0.98
C218 H21B 0.98
C218 H21C 0.98
C219 H21D 0.98
C219 H21E 0.98
C219 H21F 0.98
C220 H22A 0.98
C220 H22B 0.98
C220 H22C 0.98

loop_
_geom_torsion_atom_site_label_1
_geom_torsion_atom_site_label_2
_geom_torsion_atom_site_label_3
_geom_torsion_atom_site_label_4
_geom_torsion
C115 N114 C100 C113 154.54(17)
C115 N114 C100 C101 -81.6(2)
N114 C100 C101 C102 -72.3(2)
C113 C100 C101 C102 48.3(2)
C100 C101 C102 C103 -62.8(2)
C101 C102 C103 C104 47.4(2)
C102 C103 C104 C105 162.01(19)
C102 C103 C104 C113 -19.5(3)
C113 C104 C105 C106 -1.8(3)
C103 C104 C105 C106 176.68(19)
C104 C105 C106 C107 -1.8(3)
C105 C106 C107 C112 3.7(3)
C105 C106 C107 C108 -173.37(18)
C106 C107 C108 O11 -20.2(3)
C112 C107 C108 O11 162.72(18)
C106 C107 C108 C109 157.25(17)
C112 C107 C108 C109 -19.8(3)
O11 C108 C109 C110 -160.79(19)
C107 C108 C109 C110 21.8(3)
O11 C108 C109 C117 17.8(3)
C107 C108 C109 C117 -159.61(17)
C108 C109 C110 C111 -2.2(3)
C117 C109 C110 C111 179.19(18)
C109 C110 C111 O10 163.7(2)
C109 C110 C111 C112 -19.6(3)
C106 C107 C112 C113 -2.1(3)
C108 C107 C112 C113 174.93(17)
C106 C107 C112 C111 -179.06(17)
C108 C107 C112 C111 -2.1(3)
O10 C111 C112 C113 20.6(3)
C110 C111 C112 C113 -155.90(18)
O10 C111 C112 C107 -162.5(2)
C110 C111 C112 C107 21.0(2)
C107 C112 C113 C104 -1.5(3)
C111 C112 C113 C104 175.28(17)
C107 C112 C113 C100 178.12(16)
C111 C112 C113 C100 -5.1(3)
C105 C104 C113 C112 3.4(3)
C103 C104 C113 C112 -175.01(18)
C105 C104 C113 C100 -176.21(17)
C103 C104 C113 C100 5.4(3)
N114 C100 C113 C112 -77.4(2)
C101 C100 C113 C112 160.84(17)
N114 C100 C113 C104 102.27(19)
C101 C100 C113 C104 -19.5(2)
C100 N114 C115 O12 6.4(3)
C100 N114 C115 C116 -172.80(16)
O12 C115 C116 Cl10 14.6(2)
N114 C115 C116 Cl10 -166.14(14)
O12 C115 C116 Cl12 -106.63(19)
N114 C115 C116 Cl12 72.66(19)
O12 C115 C116 Cl11 133.54(18)
N114 C115 C116 Cl11 -47.2(2)
C110 C109 C117 C120 -11.8(3)
C108 C109 C117 C120 169.71(18)
C110 C109 C117 C118 -130.8(2)
C108 C109 C117 C118 50.7(2)
C110 C109 C117 C119 107.9(2)
C108 C109 C117 C119 -70.6(2)
C215 N214 C200 C213 -157.40(16)
C215 N214 C200 C201 78.6(2)
N214 C200 C201 C202 71.2(2)
C213 C200 C201 C202 -50.1(2)
C200 C201 C202 C203 62.7(2)
C201 C202 C203 C204 -45.9(2)
C202 C203 C204 C205 -163.16(18)
C202 C203 C204 C213 18.8(3)
C213 C204 C205 C206 3.5(3)
C203 C204 C205 C206 -174.55(18)
C204 C205 C206 C207 1.6(3)
C205 C206 C207 C212 -4.7(3)
C205 C206 C207 C208 173.42(17)
C212 C207 C208 O21 -163.30(17)
C206 C207 C208 O21 18.6(3)
C212 C207 C208 C209 18.4(2)
C206 C207 C208 C209 -159.69(16)
O21 C208 C209 C210 161.08(18)
C207 C208 C209 C210 -20.6(2)
O21 C208 C209 C217 -17.9(3)
C207 C208 C209 C217 160.33(16)
C208 C209 C210 C211 2.0(3)
C217 C209 C210 C211 -179.01(16)
C209 C210 C211 O20 -161.16(18)
C209 C210 C211 C212 19.4(3)
C206 C207 C212 C213 2.7(3)
C208 C207 C212 C213 -175.35(15)
C206 C207 C212 C211 -179.04(16)
C208 C207 C212 C211 2.9(2)
O20 C211 C212 C207 159.51(17)
C210 C211 C212 C207 -21.1(2)
O20 C211 C212 C213 -22.3(3)
C210 C211 C212 C213 157.14(16)
C205 C204 C213 C212 -5.4(3)
C203 C204 C213 C212 172.54(17)
C205 C204 C213 C200 175.81(16)
C203 C204 C213 C200 -6.2(3)
C207 C212 C213 C204 2.4(2)
C211 C212 C213 C204 -175.74(16)
C207 C212 C213 C200 -178.85(16)
C211 C212 C213 C200 3.0(3)
N214 C200 C213 C204 -101.38(18)
C201 C200 C213 C204 21.6(2)
N214 C200 C213 C212 79.90(19)
C201 C200 C213 C212 -157.13(16)
C200 N214 C215 O22 -9.2(3)
C200 N214 C215 C216 168.40(15)
O22 C215 C216 Cl22 -44.4(2)
N214 C215 C216 Cl22 137.87(15)
O22 C215 C216 Cl21 -166.24(14)
N214 C215 C216 Cl21 16.0(2)
O22 C215 C216 Cl20 74.01(19)
N214 C215 C216 Cl20 -103.75(16)
C210 C209 C217 C220 10.6(3)
C208 C209 C217 C220 -170.45(16)
C210 C209 C217 C219 129.11(19)
C208 C209 C217 C219 -52.0(2)
C210 C209 C217 C218 -109.2(2)
C208 C209 C217 C218 69.7(2)
